data_1518744
loop_
_publ_author_name
'Lin, Rui-Biao'
'Li, Tai-Yang'
'Zhou, Hao-Long'
'He, Chun-Ting'
'Zhang, Jie-Peng'
'Chen, Xiao-Ming'

_publ_section_title
;
 Tuning fluorocarbon adsorption in new isoreticular porous coordination
 frameworks for heat transformation applications
;
_journal_issue 4
_journal_name_full 'Chem. Sci.'
_journal_page_first 2516
_journal_paper_doi 10.1039/C4SC03985H
_journal_volume 6
_journal_year 2015
_chemical_formula_moiety 'C32 H30 N8 O5 Zn4'
_chemical_formula_sum 'C32 H30 N8 O5 Zn4'
_chemical_formula_weight 868.12
_chemical_name_systematic
;
 ?
;
_space_group_crystal_system tetragonal
_space_group_IT_number 132
_space_group_name_Hall '-P 4c 2c'
_space_group_name_H-M_alt 'P 42/m c m'
_symmetry_space_group_name_Hall '-P 4c 2c'
_symmetry_space_group_name_H-M 'P 42/m c m'
_atom_sites_solution_hydrogens geom
_atom_sites_solution_primary direct
_atom_sites_solution_secondary difmap
_audit_creation_method SHELXL-2013
_audit_update_record
;
2014-10-31 deposited with the CCDC.
2015-02-18 downloaded from the CCDC.
;
_cell_angle_alpha 90
_cell_angle_beta 90
_cell_angle_gamma 90
_cell_formula_units_Z 2
_cell_length_a 11.5382(14)
_cell_length_b 11.5382(14)
_cell_length_c 25.813(3)
_cell_measurement_temperature 223(2)
_cell_volume 3436.5(7)
_computing_cell_refinement 'Bruker SMART'
_computing_data_collection 'Bruker SMART'
_computing_data_reduction 'Bruker SMART'
_computing_molecular_graphics 'Bruker SHELXTL'
_computing_publication_material 'Bruker SHELXTL'
_computing_structure_refinement 'SHELXL-2013 (Sheldrick, 2013)'
_computing_structure_solution 'SHELXS-97 (Sheldrick, 1990)'
_diffrn_ambient_temperature 223(2)
_diffrn_measured_fraction_theta_full 0.998
_diffrn_measured_fraction_theta_max 0.998
_diffrn_measurement_device_type 'Bruker APEX area-detector diffractometer'
_diffrn_measurement_method '\w scans'
_diffrn_radiation_type MoK\a
_diffrn_radiation_wavelength 0.71073
_diffrn_reflns_av_R_equivalents 0.0554
_diffrn_reflns_av_unetI/netI 0.0364
_diffrn_reflns_Laue_measured_fraction_full 0.998
_diffrn_reflns_Laue_measured_fraction_max 0.998
_diffrn_reflns_limit_h_max 14
_diffrn_reflns_limit_h_min -12
_diffrn_reflns_limit_k_max 10
_diffrn_reflns_limit_k_min -14
_diffrn_reflns_limit_l_max 24
_diffrn_reflns_limit_l_min -31
_diffrn_reflns_number 12520
_diffrn_reflns_point_group_measured_fraction_full 0.998
_diffrn_reflns_point_group_measured_fraction_max 0.998
_diffrn_reflns_theta_full 25.242
_diffrn_reflns_theta_max 25.973
_diffrn_reflns_theta_min 2.368
_diffrn_source 'fine-focus sealed tube'
_exptl_absorpt_coefficient_mu 1.405
_exptl_absorpt_correction_type multi-scan
_exptl_absorpt_process_details 'SADABS (Sheldrick, 1996)'
_exptl_crystal_colour colorless
_exptl_crystal_density_diffrn 0.839
_exptl_crystal_density_method 'not measured'
_exptl_crystal_description block
_exptl_crystal_F_000 876
_exptl_crystal_size_max 0.150
_exptl_crystal_size_mid 0.150
_exptl_crystal_size_min 0.100
_exptl_transmission_factor_max 0.869
_exptl_transmission_factor_min 0.810
_platon_squeeze_details
;
;
_refine_diff_density_max 0.435
_refine_diff_density_min -0.423
_refine_diff_density_rms 0.097
_refine_ls_extinction_method none
_refine_ls_goodness_of_fit_ref 1.025
_refine_ls_hydrogen_treatment constr
_refine_ls_matrix_type full
_refine_ls_number_parameters 83
_refine_ls_number_reflns 1858
_refine_ls_number_restraints 5
_refine_ls_restrained_S_all 1.038
_refine_ls_R_factor_all 0.0628
_refine_ls_R_factor_gt 0.0524
_refine_ls_shift/su_max 0.000
_refine_ls_shift/su_mean 0.000
_refine_ls_structure_factor_coef Fsqd
_refine_ls_weighting_details
;
 w=1/[\s^2^(Fo^2^)+(0.0713P)^2^+14.6552P]
 where P=(Fo^2^+2Fc^2^)/3
;
_refine_ls_weighting_scheme calc
_refine_ls_wR_factor_gt 0.1545
_refine_ls_wR_factor_ref 0.1609
_reflns_Friedel_coverage 0.000
_reflns_number_gt 1560
_reflns_number_total 1858
_reflns_threshold_expression 'I > 2\s(I)'
_cod_data_source_file c4sc03985h2.cif
_cod_data_source_block 2
_cod_depositor_comments
;
The following automatic conversions were performed:

'_exptl_absorpt_correction_type' value 'Multi-scan' changed to
'multi-scan' according to
/usr/data/users/saulius/crontab/automatic-downloads/rss-feeds/RSC/lib/dictionaries/cif_core.dic
dictionary named 'cif_core.dic' version 2.4.2 from 2011-04-26.

Automatic conversion script
Id: cif_fix_values 3008 2015-01-20 13:52:24Z robertas 

 Adding full bibliography for 1518744--1518745.cif.
;
_cod_original_cell_volume 3436.4(9)
_cod_database_code 1518744
_shelx_space_group_comment
;
The symmetry employed for this shelxl refinement is uniquely defined
by the following loop, which should always be used as a source of
symmetry information in preference to the above space-group names.
They are only intended as comments.
;
_shelx_estimated_absorpt_t_min 0.817
_shelx_estimated_absorpt_t_max 0.872
_shelxl_version_number 2013-2

loop_
_space_group_symop_operation_xyz
'x, y, z'
'-x, -y, z'
'-y, x, z+1/2'
'y, -x, z+1/2'
'-x, y, -z+1/2'
'x, -y, -z+1/2'
'y, x, -z'
'-y, -x, -z'
'-x, -y, -z'
'x, y, -z'
'y, -x, -z-1/2'
'-y, x, -z-1/2'
'x, -y, z-1/2'
'-x, y, z-1/2'
'-y, -x, z'
'y, x, z'

loop_
_atom_site_label
_atom_site_type_symbol
_atom_site_fract_x
_atom_site_fract_y
_atom_site_fract_z
_atom_site_U_iso_or_equiv
_atom_site_adp_type
_atom_site_occupancy
_atom_site_site_symmetry_order
_atom_site_calc_flag
_atom_site_refinement_flags_posn
_atom_site_refinement_flags_adp
_atom_site_refinement_flags_occupancy
_atom_site_disorder_assembly
_atom_site_disorder_group
Zn1 Zn 0.59879(4) 0.40121(4) 0.20797(2) 0.0230(3) Uani 1 2 d S T P . .
O1 O 0.5000 0.5000 0.2500 0.0194(15) Uani 1 8 d S T P . .
O2 O 0.5697(3) 0.4303(3) 0.13443(16) 0.0388(11) Uani 1 2 d S T P . .
N1 N 0.5391(3) 0.2475(3) 0.22966(13) 0.0269(7) Uani 1 1 d . . . . .
C1 C 0.5624(4) 0.1366(4) 0.21756(17) 0.0339(10) Uani 1 1 d . . . . .
C2 C 0.5000 0.0649(5) 0.2500 0.0320(13) Uani 1 2 d S T P . .
C3 C 0.6436(6) 0.1073(4) 0.1750(2) 0.0603(17) Uani 1 1 d . . . . .
H3A H 0.6517 0.1734 0.1520 0.090 Uiso 1 1 calc R U . . .
H3B H 0.6136 0.0417 0.1556 0.090 Uiso 1 1 calc R U . . .
H3C H 0.7187 0.0875 0.1894 0.090 Uiso 1 1 calc R U . . .
C4 C 0.5000 0.5000 0.0536(4) 0.065(4) Uani 1 4 d DS T P B .
C6 C 0.5000 0.5000 0.1128(3) 0.036(2) Uani 1 4 d S T P . .
C5 C 0.6066(11) 0.4867(13) 0.0277(3) 0.091(6) Uani 0.5 1 d D . P . .
H5A H 0.6775 0.4817 0.0472 0.109 Uiso 0.25 1 d . U P A 1
C7 C 0.7215(15) 0.490(3) 0.0533(6) 0.068(7) Uani 0.25 1 d D . P B 2
H7A H 0.7228 0.4962 0.0897 0.082 Uiso 0.25 1 calc R U P B 2
C8 C 0.8307(15) 0.485(4) 0.0270(8) 0.105(13) Uani 0.25 1 d D . P B 2
H8A H 0.9005 0.4813 0.0457 0.127 Uiso 0.25 1 calc R U P B 2

loop_
_atom_site_aniso_label
_atom_site_aniso_U_11
_atom_site_aniso_U_22
_atom_site_aniso_U_33
_atom_site_aniso_U_23
_atom_site_aniso_U_13
_atom_site_aniso_U_12
Zn1 0.0229(3) 0.0229(3) 0.0234(4) -0.00077(19) 0.00077(19) 0.0000(3)
O1 0.018(2) 0.018(2) 0.022(4) 0.000 0.000 0.000
O2 0.0463(17) 0.0463(17) 0.024(2) 0.0021(14) -0.0021(14) 0.006(2)
N1 0.0304(18) 0.0168(15) 0.0334(18) 0.0006(14) 0.0040(15) 0.0011(13)
C1 0.037(2) 0.024(2) 0.041(3) -0.0024(18) 0.003(2) 0.0024(18)
C2 0.035(3) 0.017(3) 0.043(3) 0.000 -0.006(3) 0.000
C3 0.081(4) 0.030(3) 0.069(4) -0.009(3) 0.031(3) 0.004(3)
C4 0.086(6) 0.086(6) 0.021(5) 0.000 0.000 0.030(8)
C6 0.043(3) 0.043(3) 0.024(4) 0.000 0.000 -0.005(5)
C5 0.159(15) 0.092(10) 0.021(5) 0.002(5) 0.002(6) 0.077(10)
C7 0.083(18) 0.10(2) 0.022(9) 0.008(12) 0.008(11) 0.000(15)
C8 0.035(12) 0.24(4) 0.038(12) 0.01(2) -0.011(11) 0.00(2)

loop_
_atom_type_symbol
_atom_type_description
_atom_type_scat_dispersion_real
_atom_type_scat_dispersion_imag
_atom_type_scat_source
C C 0.0033 0.0016 'International Tables Vol C Tables 4.2.6.8 and 6.1.1.4'
H H 0.0000 0.0000 'International Tables Vol C Tables 4.2.6.8 and 6.1.1.4'
N N 0.0061 0.0033 'International Tables Vol C Tables 4.2.6.8 and 6.1.1.4'
O O 0.0106 0.0060 'International Tables Vol C Tables 4.2.6.8 and 6.1.1.4'
Zn Zn 0.2839 1.4301 'International Tables Vol C Tables 4.2.6.8 and 6.1.1.4'

loop_
_geom_angle_atom_site_label_1
_geom_angle_atom_site_label_2
_geom_angle_atom_site_label_3
_geom_angle
_geom_angle_site_symmetry_1
_geom_angle_site_symmetry_3
O1 Zn1 O2 109.91(14) . .
O1 Zn1 N1 99.41(10) . .
O2 Zn1 N1 111.57(11) . .
O1 Zn1 N1 99.41(10) . 15_665
O2 Zn1 N1 111.57(11) . 15_665
N1 Zn1 N1 122.8(2) . 15_665
O1 Zn1 Zn1 35.918(9) . 12_656
O2 Zn1 Zn1 123.00(11) . 12_656
N1 Zn1 Zn1 116.95(10) . 12_656
N1 Zn1 Zn1 63.52(10) 15_665 12_656
O1 Zn1 Zn1 35.918(9) . 11_566
O2 Zn1 Zn1 123.00(11) . 11_566
N1 Zn1 Zn1 63.52(10) . 11_566
N1 Zn1 Zn1 116.95(10) 15_665 11_566
Zn1 Zn1 Zn1 61.62(2) 12_656 11_566
Zn1 O1 Zn1 108.165(18) . 12_656
Zn1 O1 Zn1 112.12(4) . 2_665
Zn1 O1 Zn1 108.166(18) 12_656 2_665
Zn1 O1 Zn1 108.165(18) . 11_566
Zn1 O1 Zn1 112.11(4) 12_656 11_566
Zn1 O1 Zn1 108.166(18) 2_665 11_566
C6 O2 Zn1 130.2(5) . .
C1 N1 N1 107.8(2) . 5_655
C1 N1 Zn1 135.8(3) . .
N1 N1 Zn1 116.12(10) 5_655 .
N1 C1 C2 109.0(4) . .
N1 C1 C3 121.0(4) . .
C2 C1 C3 130.0(4) . .
C1 C2 C1 106.3(5) . 5_655
C1 C2 C2 126.8(3) . 2_655
C1 C2 C2 126.8(3) 5_655 2_655
C5 C4 C5 88.0(11) 15_665 2_665
C5 C4 C5 123.2(12) 15_665 16
C5 C4 C5 65.4(13) 2_665 16
C5 C4 C5 65.4(13) 15_665 .
C5 C4 C5 123.2(12) 2_665 .
C5 C4 C5 88.0(11) 16 .
C5 C4 C6 118.4(6) 15_665 .
C5 C4 C6 118.4(6) 2_665 .
C5 C4 C6 118.4(6) 16 .
C5 C4 C6 118.4(6) . .
O2 C6 O2 127.7(8) . 2_665
O2 C6 C4 116.2(4) . .
O2 C6 C4 116.2(4) 2_665 .
C4 C5 C5 118.4(6) . 10
C4 C5 C7 124.4(10) . .
C5 C5 C7 116.5(8) 10 .
C4 C5 C5 57.3(6) . 15_665
C5 C5 C5 89.999(1) 10 15_665
C7 C5 C5 130.6(13) . 15_665
C4 C5 C5 46.0(6) . 16
C5 C5 C5 89.999(1) 10 16
C7 C5 C5 127.9(12) . 16
C5 C5 C5 89.998(2) 15_665 16
C8 C7 C5 125.0(15) . .
C8 C8 C7 118.3(11) 10 .

loop_
_geom_bond_atom_site_label_1
_geom_bond_atom_site_label_2
_geom_bond_distance
_geom_bond_site_symmetry_2
Zn1 O1 1.9430(6) .
Zn1 O2 1.957(4) .
Zn1 N1 1.983(3) .
Zn1 N1 1.983(3) 15_665
Zn1 Zn1 3.1471(11) 12_656
Zn1 Zn1 3.1471(11) 11_566
O1 Zn1 1.9430(6) 12_656
O1 Zn1 1.9430(6) 2_665
O1 Zn1 1.9430(6) 11_566
O2 C6 1.267(6) .
N1 C1 1.344(5) .
N1 N1 1.385(7) 5_655
C1 C2 1.380(5) .
C1 C3 1.484(7) .
C2 C1 1.380(5) 5_655
C2 C2 1.498(11) 2_655
C4 C5 1.409(11) 15_665
C4 C5 1.409(11) 2_665
C4 C5 1.409(11) 16
C4 C5 1.409(11) .
C4 C6 1.528(13) .
C6 O2 1.267(6) 2_665
C5 C5 1.428(18) 10
C5 C7 1.483(16) .
C5 C5 1.52(3) 15_665
C5 C5 1.96(2) 16
C7 C8 1.432(16) .
C8 C8 1.40(4) 10

loop_
_platon_squeeze_void_nr
_platon_squeeze_void_average_x
_platon_squeeze_void_average_y
_platon_squeeze_void_average_z
_platon_squeeze_void_volume
_platon_squeeze_void_count_electrons
1 0.000 0.000 -0.005 1624.0 140.6
